data_7112334
loop_
_publ_author_name
'Firinci, Erkan'
'Bates, Joshua I.'
'Riddlestone, Ian M.'
'Phillips, Nicholas'
'Aldridge, Simon'

_publ_section_title
;
 Coordinative trapping of the boron \b-diketiminato system
 [B(NMesCMe)2CH] via metal-templated synthesis
;
_journal_coden_ASTM CHCOFS
_journal_issue 15
_journal_name_full
;
 Chemical Communications (Cambridge, United Kingdom)
;
_journal_page_first 1509
_journal_page_last 1511
_journal_paper_doi 10.1039/c3cc38073d
_journal_volume 49
_journal_year 2013
_chemical_formula_moiety 'C35 H44 B Cl Fe N2 O2'
_chemical_formula_sum 'C35 H44 B Cl Fe N2 O2'
_chemical_formula_weight 626.86
_space_group_IT_number 14
_symmetry_cell_setting monoclinic
_symmetry_space_group_name_Hall '-P 2yn'
_symmetry_space_group_name_H-M 'P 1 21/n 1'
_atom_sites_solution_hydrogens difmap
_atom_sites_solution_primary other
_audit_creation_date 12-06-21
_audit_creation_method CRYSTALS_ver_14.23
_cell_angle_alpha 90
_cell_angle_beta 95.8847(6)
_cell_angle_gamma 90
_cell_formula_units_Z 4
_cell_length_a 13.9947(2)
_cell_length_b 16.4994(2)
_cell_length_c 14.7643(2)
_cell_measurement_reflns_used 7928
_cell_measurement_temperature 150
_cell_measurement_theta_max 27
_cell_measurement_theta_min 5
_cell_volume 3391.17(8)
_computing_cell_refinement 'DENZO/SCALEPACK (Otwinowski & Minor, 1997)'
_computing_data_collection 'COLLECT (Nonius, 2001).'
_computing_data_reduction 'DENZO/SCALEPACK (Otwinowski & Minor, 1997)'
_computing_molecular_graphics 'CAMERON (Watkin et al., 1996)'
_computing_publication_material 'CRYSTALS (Betteridge et al., 2003)'
_computing_structure_refinement 'CRYSTALS (Betteridge et al., 2003)'
_computing_structure_solution 'Superflip (Palatinus & Chapuis, 2007)'
_diffrn_ambient_temperature 150
_diffrn_measured_fraction_theta_full 0.993
_diffrn_measured_fraction_theta_max 0.992
_diffrn_measurement_device Area
_diffrn_measurement_device_type 'Nonius KappaCCD'
_diffrn_measurement_method \w
_diffrn_radiation_monochromator graphite
_diffrn_radiation_type 'Mo K\a'
_diffrn_radiation_wavelength 0.71073
_diffrn_reflns_av_R_equivalents 0.044
_diffrn_reflns_limit_h_max 18
_diffrn_reflns_limit_h_min -18
_diffrn_reflns_limit_k_max 21
_diffrn_reflns_limit_k_min -21
_diffrn_reflns_limit_l_max 19
_diffrn_reflns_limit_l_min -19
_diffrn_reflns_number 51634
_diffrn_reflns_theta_full 26.936
_diffrn_reflns_theta_max 27.486
_diffrn_reflns_theta_min 5.103
_diffrn_standards_number 0
_exptl_absorpt_coefficient_mu 0.555
_exptl_absorpt_correction_T_max 0.89
_exptl_absorpt_correction_T_min 0.84
_exptl_absorpt_correction_type multi-scan
_exptl_absorpt_process_details 'DENZO/SCALEPACK (Otwinowski & Minor, 1997)'
_exptl_crystal_colour yellow
_exptl_crystal_density_diffrn 1.228
_exptl_crystal_density_method 'not measured'
_exptl_crystal_description block
_exptl_crystal_F_000 1328
_exptl_crystal_size_max 0.400
_exptl_crystal_size_mid 0.380
_exptl_crystal_size_min 0.200
_refine_diff_density_max 0.63
_refine_diff_density_min -0.66
_refine_ls_extinction_method None
_refine_ls_goodness_of_fit_ref 0.9605
_refine_ls_hydrogen_treatment constr
_refine_ls_matrix_type full
_refine_ls_number_parameters 379
_refine_ls_number_reflns 7704
_refine_ls_number_restraints 0
_refine_ls_R_factor_all 0.0860
_refine_ls_R_factor_gt 0.0470
_refine_ls_shift/su_max 0.0005752
_refine_ls_shift/su_mean 0.0000171
_refine_ls_structure_factor_coef Fsqd
_refine_ls_weighting_details
;
Method, part 1, Chebychev polynomial, (Watkin, 1994, Prince, 1982)
[weight] = 1.0/[A~0~*T~0~(x)+A~1~*T~1~(x) ... +A~n-1~]*T~n-1~(x)]
where A~i~ are the Chebychev coefficients listed below and x= Fcalc/Fmax
Method = Robust Weighting (Prince, 1982)
W = [weight] * [1-(deltaF/6*sigmaF)^2^]^2^
A~i~ are:
7.97 11.1 5.34 1.46
;
_refine_ls_weighting_scheme calc
_refine_ls_wR_factor_all 0.1316
_refine_ls_wR_factor_gt 0.0955
_refine_ls_wR_factor_ref 0.1314
_reflns_limit_h_max 18
_reflns_limit_h_min -18
_reflns_limit_k_max 21
_reflns_limit_k_min 0
_reflns_limit_l_max 19
_reflns_limit_l_min 0
_reflns_number_gt 5137
_reflns_number_total 7705
_reflns_threshold_expression I>2.0\s(I)
_oxford_diffrn_Wilson_B_factor 2.52
_oxford_diffrn_Wilson_scale 21.13
_oxford_refine_ls_r_factor_ref 0.0859
_oxford_refine_ls_scale 0.20348(12)
_oxford_reflns_number_all 7705
_oxford_reflns_threshold_expression_ref I>-3.0\s(I)
_oxford_structure_analysis_title 062efnp12
_cod_duplicate_entry 7108847
_cod_data_source_file c3cc38073d.txt
_cod_data_source_block 3
_cod_depositor_comments
;
The following automatic conversions were performed:

'_atom_sites_solution_primary' value 'Other' changed to 'other'
according to
/usr/data/users/saulius/automatic-downloads/retrospective/RSC/lib/dictionaries/cif_core.dic
dictionary named 'cif_core.dic' version 2.4.2 from 2011-04-26.

Automatic conversion script
Id: cif_fix_values 2281 2013-09-26 08:29:07Z andrius 
;
_cod_original_sg_symbol_H-M 'P 21/n '
_cod_database_code 7112334

loop_
_symmetry_equiv_pos_as_xyz
x,y,z
-x,-y,-z
x+1/2,-y+1/2,z+1/2
-x+1/2,y+1/2,-z+1/2

loop_
_atom_site_label
_atom_site_type_symbol
_atom_site_fract_x
_atom_site_fract_y
_atom_site_fract_z
_atom_site_U_iso_or_equiv
_atom_site_occupancy
_atom_site_adp_type
_atom_site_refinement_flags_posn
Fe1 Fe 0.04318(3) 0.17908(3) 0.69041(3) 0.0293 1.0000 Uani .
C2 C -0.0460(2) 0.2493(2) 0.6560(2) 0.0361 1.0000 Uani .
O3 O -0.10580(17) 0.29559(15) 0.63332(18) 0.0499 1.0000 Uani .
C4 C 0.0422(2) 0.13287(19) 0.5837(2) 0.0332 1.0000 Uani .
O5 O 0.03653(17) 0.09825(16) 0.51545(16) 0.0460 1.0000 Uani .
C6 C 0.1146(2) 0.08169(19) 0.7619(2) 0.0348 1.0000 Uani .
C7 C 0.1349(2) 0.1546(2) 0.8118(2) 0.0358 1.0000 Uani .
C8 C 0.0453(2) 0.18708(19) 0.8339(2) 0.0349 1.0000 Uani .
C9 C -0.0299(2) 0.1328(2) 0.7985(2) 0.0347 1.0000 Uani .
C10 C 0.0121(2) 0.06834(19) 0.7542(2) 0.0355 1.0000 Uani .
C11 C -0.0389(3) -0.0039(2) 0.7098(3) 0.0514 1.0000 Uani .
C12 C -0.1346(3) 0.1424(3) 0.8097(3) 0.0547 1.0000 Uani .
C13 C 0.0328(3) 0.2579(2) 0.8951(2) 0.0521 1.0000 Uani .
C14 C 0.2332(2) 0.1861(3) 0.8435(2) 0.0494 1.0000 Uani .
C15 C 0.1874(3) 0.0232(2) 0.7326(3) 0.0503 1.0000 Uani .
B16 B 0.1295(2) 0.2694(2) 0.6550(2) 0.0314 1.0000 Uani .
Cl17 Cl 0.12885(6) 0.36342(5) 0.72293(6) 0.0414 1.0000 Uani .
N18 N 0.18557(18) 0.27941(14) 0.58060(17) 0.0307 1.0000 Uani .
C19 C 0.2160(2) 0.21322(17) 0.5266(2) 0.0302 1.0000 Uani .
C20 C 0.2673(2) 0.15264(18) 0.5680(2) 0.0326 1.0000 Uani .
C21 C 0.3034(2) 0.07871(18) 0.5262(2) 0.0320 1.0000 Uani .
N22 N 0.25883(19) 0.04822(15) 0.45415(17) 0.0343 1.0000 Uani .
C23 C 0.2932(2) -0.02429(18) 0.4165(2) 0.0331 1.0000 Uani .
C24 C 0.2662(2) -0.09967(19) 0.4501(2) 0.0350 1.0000 Uani .
C25 C 0.2049(3) -0.1041(2) 0.5284(2) 0.0445 1.0000 Uani .
C26 C 0.2967(2) -0.1703(2) 0.4105(2) 0.0379 1.0000 Uani .
C27 C 0.3526(2) -0.1683(2) 0.3385(2) 0.0374 1.0000 Uani .
C28 C 0.3844(3) -0.2468(2) 0.2987(3) 0.0526 1.0000 Uani .
C29 C 0.3760(2) -0.0933(2) 0.3043(2) 0.0389 1.0000 Uani .
C30 C 0.3466(2) -0.0205(2) 0.3414(2) 0.0382 1.0000 Uani .
C31 C 0.3724(3) 0.0601(2) 0.3025(3) 0.0574 1.0000 Uani .
C32 C 0.3940(2) 0.0443(2) 0.5758(2) 0.0463 1.0000 Uani .
C33 C 0.1886(2) 0.21905(19) 0.4259(2) 0.0380 1.0000 Uani .
C34 C 0.2184(2) 0.35785(18) 0.5509(2) 0.0334 1.0000 Uani .
C35 C 0.3144(2) 0.3802(2) 0.5737(2) 0.0378 1.0000 Uani .
C36 C 0.3811(2) 0.3282(2) 0.6349(3) 0.0485 1.0000 Uani .
C37 C 0.3464(3) 0.4532(2) 0.5399(2) 0.0430 1.0000 Uani .
C38 C 0.2866(3) 0.5039(2) 0.4850(2) 0.0459 1.0000 Uani .
C39 C 0.3250(3) 0.5798(2) 0.4441(3) 0.0604 1.0000 Uani .
C40 C 0.1909(3) 0.4817(2) 0.4665(2) 0.0437 1.0000 Uani .
C41 C 0.1553(2) 0.40928(19) 0.4989(2) 0.0381 1.0000 Uani .
C42 C 0.0501(3) 0.3894(2) 0.4778(3) 0.0496 1.0000 Uani .
H111 H -0.1022 0.0134 0.6845 0.0794 1.0000 Uiso R
H113 H -0.0429 -0.0464 0.7553 0.0790 1.0000 Uiso R
H112 H -0.0031 -0.0227 0.6609 0.0797 1.0000 Uiso R
H122 H -0.1732 0.1154 0.7597 0.0864 1.0000 Uiso R
H121 H -0.1469 0.1197 0.8669 0.0857 1.0000 Uiso R
H123 H -0.1494 0.1995 0.8098 0.0859 1.0000 Uiso R
H133 H -0.0293 0.2811 0.8764 0.0835 1.0000 Uiso R
H131 H 0.0357 0.2399 0.9581 0.0834 1.0000 Uiso R
H132 H 0.0827 0.2980 0.8873 0.0840 1.0000 Uiso R
H141 H 0.2303 0.2447 0.8507 0.0784 1.0000 Uiso R
H142 H 0.2545 0.1609 0.9023 0.0783 1.0000 Uiso R
H143 H 0.2786 0.1732 0.7997 0.0781 1.0000 Uiso R
H153 H 0.1708 0.0072 0.6703 0.0785 1.0000 Uiso R
H151 H 0.1922 -0.0243 0.7705 0.0785 1.0000 Uiso R
H152 H 0.2498 0.0496 0.7371 0.0791 1.0000 Uiso R
H201 H 0.2838 0.1577 0.6322 0.0418 1.0000 Uiso R
H251 H 0.1752 -0.1575 0.5301 0.0692 1.0000 Uiso R
H253 H 0.2472 -0.0953 0.5843 0.0691 1.0000 Uiso R
H252 H 0.1561 -0.0614 0.5208 0.0692 1.0000 Uiso R
H261 H 0.2794 -0.2225 0.4339 0.0476 1.0000 Uiso R
H281 H 0.4310 -0.2339 0.2557 0.0817 1.0000 Uiso R
H282 H 0.4142 -0.2814 0.3471 0.0823 1.0000 Uiso R
H283 H 0.3280 -0.2751 0.2677 0.0825 1.0000 Uiso R
H291 H 0.4124 -0.0900 0.2533 0.0486 1.0000 Uiso R
H312 H 0.4124 0.0523 0.2528 0.0895 1.0000 Uiso R
H313 H 0.4081 0.0913 0.3507 0.0896 1.0000 Uiso R
H311 H 0.3136 0.0893 0.2813 0.0892 1.0000 Uiso R
H321 H 0.4126 -0.0048 0.5460 0.0715 1.0000 Uiso R
H323 H 0.3826 0.0320 0.6377 0.0716 1.0000 Uiso R
H322 H 0.4447 0.0840 0.5766 0.0718 1.0000 Uiso R
H332 H 0.2280 0.1826 0.3939 0.0601 1.0000 Uiso R
H331 H 0.1965 0.2734 0.4050 0.0598 1.0000 Uiso R
H333 H 0.1211 0.2036 0.4120 0.0604 1.0000 Uiso R
H361 H 0.4389 0.3591 0.6559 0.0741 1.0000 Uiso R
H363 H 0.3489 0.3112 0.6873 0.0743 1.0000 Uiso R
H362 H 0.3982 0.2801 0.6027 0.0740 1.0000 Uiso R
H371 H 0.4118 0.4679 0.5559 0.0540 1.0000 Uiso R
H391 H 0.2735 0.6192 0.4311 0.0968 1.0000 Uiso R
H392 H 0.3745 0.6033 0.4862 0.0967 1.0000 Uiso R
H393 H 0.3524 0.5672 0.3891 0.0962 1.0000 Uiso R
H401 H 0.1495 0.5178 0.4306 0.0558 1.0000 Uiso R
H422 H 0.0211 0.4267 0.4319 0.0776 1.0000 Uiso R
H421 H 0.0194 0.3953 0.5337 0.0771 1.0000 Uiso R
H423 H 0.0428 0.3337 0.4567 0.0772 1.0000 Uiso R

loop_
_atom_site_aniso_label
_atom_site_aniso_U_11
_atom_site_aniso_U_22
_atom_site_aniso_U_33
_atom_site_aniso_U_23
_atom_site_aniso_U_13
_atom_site_aniso_U_12
Fe1 0.0311(2) 0.0295(2) 0.0274(2) -0.00020(18) 0.00313(15) 0.00132(18)
C2 0.0349(16) 0.0393(17) 0.0343(16) -0.0006(13) 0.0043(13) -0.0013(14)
O3 0.0406(13) 0.0410(13) 0.0668(17) 0.0067(12) -0.0006(12) 0.0083(11)
C4 0.0349(16) 0.0305(15) 0.0346(16) 0.0019(13) 0.0047(12) -0.0028(12)
O5 0.0501(14) 0.0516(15) 0.0370(12) -0.0120(11) 0.0076(10) -0.0119(11)
C6 0.0383(17) 0.0364(16) 0.0302(15) 0.0049(13) 0.0057(12) 0.0070(13)
C7 0.0348(16) 0.0417(17) 0.0300(15) 0.0038(13) -0.0002(12) 0.0035(13)
C8 0.0399(16) 0.0376(17) 0.0268(14) 0.0005(13) 0.0011(12) 0.0094(14)
C9 0.0331(16) 0.0446(18) 0.0267(14) 0.0077(13) 0.0040(12) 0.0037(13)
C10 0.0422(17) 0.0360(16) 0.0281(15) 0.0044(12) 0.0026(12) -0.0009(13)
C11 0.064(2) 0.0409(19) 0.048(2) 0.0063(16) 0.0006(17) -0.0125(18)
C12 0.0397(19) 0.080(3) 0.047(2) 0.019(2) 0.0141(16) 0.0093(19)
C13 0.073(3) 0.048(2) 0.0355(18) -0.0064(16) 0.0045(17) 0.0138(19)
C14 0.0400(18) 0.060(2) 0.0453(19) 0.0062(18) -0.0081(15) -0.0029(17)
C15 0.064(2) 0.045(2) 0.0450(19) 0.0087(16) 0.0184(17) 0.0213(18)
B16 0.0334(17) 0.0298(16) 0.0304(17) -0.0028(13) 0.0006(13) 0.0022(14)
Cl17 0.0477(5) 0.0342(4) 0.0438(4) -0.0104(3) 0.0124(3) -0.0048(3)
N18 0.0351(13) 0.0240(12) 0.0335(13) -0.0020(10) 0.0052(10) 0.0007(10)
C19 0.0330(15) 0.0252(14) 0.0330(15) -0.0025(12) 0.0068(12) -0.0026(12)
C20 0.0348(15) 0.0300(15) 0.0332(15) -0.0036(12) 0.0043(12) -0.0008(12)
C21 0.0308(15) 0.0292(15) 0.0363(16) -0.0030(12) 0.0039(12) -0.0008(12)
N22 0.0378(14) 0.0283(13) 0.0359(14) -0.0045(11) 0.0002(11) 0.0005(11)
C23 0.0342(16) 0.0300(15) 0.0336(15) -0.0056(12) -0.0046(12) 0.0044(12)
C24 0.0364(16) 0.0324(16) 0.0350(16) -0.0012(13) -0.0024(12) 0.0011(13)
C25 0.055(2) 0.0362(17) 0.0425(19) 0.0037(15) 0.0050(15) 0.0016(15)
C26 0.0435(17) 0.0307(15) 0.0369(16) -0.0020(13) -0.0090(13) 0.0045(14)
C27 0.0358(16) 0.0383(17) 0.0356(16) -0.0073(14) -0.0086(13) 0.0070(14)
C28 0.062(2) 0.048(2) 0.045(2) -0.0106(17) -0.0070(17) 0.0174(18)
C29 0.0346(16) 0.0489(19) 0.0332(16) -0.0082(14) 0.0029(13) -0.0001(14)
C30 0.0352(16) 0.0376(17) 0.0413(17) -0.0058(14) 0.0016(13) -0.0026(13)
C31 0.067(3) 0.045(2) 0.064(3) -0.0040(18) 0.023(2) -0.0101(19)
C32 0.0371(17) 0.048(2) 0.052(2) -0.0136(16) -0.0038(15) 0.0104(15)
C33 0.0496(19) 0.0299(16) 0.0349(16) 0.0020(13) 0.0067(14) 0.0009(14)
C34 0.0395(16) 0.0264(14) 0.0354(16) -0.0012(12) 0.0097(13) -0.0013(13)
C35 0.0414(17) 0.0348(16) 0.0386(17) -0.0088(13) 0.0110(14) -0.0041(14)
C36 0.0375(17) 0.0423(19) 0.064(2) -0.0079(18) -0.0038(16) -0.0038(16)
C37 0.0451(19) 0.0385(18) 0.0484(19) -0.0096(15) 0.0188(15) -0.0104(15)
C38 0.064(2) 0.0303(16) 0.0472(19) -0.0058(15) 0.0251(17) -0.0070(16)
C39 0.084(3) 0.0365(19) 0.067(3) 0.0001(18) 0.035(2) -0.0105(19)
C40 0.057(2) 0.0300(16) 0.0461(19) 0.0013(14) 0.0163(16) 0.0053(15)
C41 0.0440(18) 0.0303(16) 0.0410(17) -0.0009(13) 0.0100(14) 0.0033(14)
C42 0.045(2) 0.045(2) 0.059(2) 0.0092(17) 0.0044(17) 0.0052(16)

loop_
_atom_type_symbol
_atom_type_scat_dispersion_real
_atom_type_scat_dispersion_imag
_atom_type_scat_Cromer_Mann_a1
_atom_type_scat_Cromer_Mann_b1
_atom_type_scat_Cromer_Mann_a2
_atom_type_scat_Cromer_Mann_b2
_atom_type_scat_Cromer_Mann_a3
_atom_type_scat_Cromer_Mann_b3
_atom_type_scat_Cromer_Mann_a4
_atom_type_scat_Cromer_Mann_b4
_atom_type_scat_Cromer_Mann_c
_atom_type_scat_source
C 0.0033 0.0016 2.3100 20.8439 1.0200 10.2075 1.5886 0.5687 0.8650 51.6512 0.2156 'International Tables Vol C 4.2.6.8 and 6.1.1.4'
H 0.0000 0.0000 0.4930 10.5109 0.3229 26.1257 0.1402 3.1424 0.0408 57.7998 0.0030 'International Tables Vol C 4.2.6.8 and 6.1.1.4'
O 0.0106 0.0060 3.0485 13.2771 2.2868 5.7011 1.5463 0.3239 0.8670 32.9089 0.2508 'International Tables Vol C 4.2.6.8 and 6.1.1.4'
N 0.0061 0.0033 12.2126 0.0057 3.1322 9.8933 2.0125 28.9975 1.1663 0.5826 -11.5290 'International Tables Vol C 4.2.6.8 and 6.1.1.4'
Fe 0.3463 0.8444 11.7695 4.7611 7.3573 0.3072 3.5222 15.3535 2.3045 76.8805 1.0369 'International Tables Vol C 4.2.6.8 and 6.1.1.4'
B 0.0013 0.0007 2.0545 23.2185 1.3326 1.0210 1.0979 60.3498 0.7068 0.1403 -0.1932 'International Tables Vol C 4.2.6.8 and 6.1.1.4'
Cl 0.1484 0.1585 11.4604 0.0104 7.1964 1.1662 6.2556 18.5194 1.6455 47.7784 -9.5574 'International Tables Vol C 4.2.6.8 and 6.1.1.4'

loop_
_geom_angle_atom_site_label_1
_geom_angle_atom_site_label_2
_geom_angle_atom_site_label_3
_geom_angle
_geom_angle_publ_flag
C2 Fe1 C4 95.07(15) yes
C2 Fe1 C6 159.90(13) yes
C4 Fe1 C6 94.46(13) yes
C2 Fe1 C7 136.32(14) yes
C4 Fe1 C7 128.49(13) yes
C6 Fe1 C7 39.14(12) yes
C2 Fe1 C8 100.73(13) yes
C4 Fe1 C8 157.73(13) yes
C6 Fe1 C8 65.89(12) yes
C7 Fe1 C8 39.37(11) yes
C2 Fe1 C9 94.16(13) yes
C4 Fe1 C9 124.08(13) yes
C6 Fe1 C9 65.89(12) yes
C7 Fe1 C9 66.14(12) yes
C8 Fe1 C9 39.63(12) yes
C2 Fe1 C10 121.98(14) yes
C4 Fe1 C10 92.39(13) yes
C6 Fe1 C10 39.85(12) yes
C7 Fe1 C10 66.22(12) yes
C8 Fe1 C10 65.93(12) yes
C2 Fe1 B16 82.14(14) yes
C4 Fe1 B16 92.16(14) yes
C6 Fe1 B16 115.13(13) yes
C7 Fe1 B16 91.89(13) yes
C8 Fe1 B16 105.40(13) yes
C9 Fe1 C10 38.74(12) yes
C9 Fe1 B16 143.76(13) yes
C10 Fe1 B16 154.89(13) yes
Fe1 C2 O3 179.5(3) yes
Fe1 C4 O5 174.7(3) yes
Fe1 C6 C7 71.08(17) yes
Fe1 C6 C10 70.28(17) yes
C7 C6 C10 108.3(3) yes
Fe1 C6 C15 130.2(2) yes
C7 C6 C15 125.9(3) yes
C10 C6 C15 125.4(3) yes
Fe1 C7 C6 69.78(17) yes
Fe1 C7 C8 69.83(17) yes
C6 C7 C8 107.5(3) yes
Fe1 C7 C14 130.6(2) yes
C6 C7 C14 125.7(3) yes
C8 C7 C14 126.5(3) yes
Fe1 C8 C7 70.81(17) yes
Fe1 C8 C9 70.31(16) yes
C7 C8 C9 108.0(3) yes
Fe1 C8 C13 131.4(2) yes
C7 C8 C13 126.0(3) yes
C9 C8 C13 125.4(3) yes
Fe1 C9 C8 70.05(17) yes
Fe1 C9 C10 70.55(17) yes
C8 C9 C10 108.3(3) yes
Fe1 C9 C12 126.6(2) yes
C8 C9 C12 125.5(3) yes
C10 C9 C12 126.1(3) yes
Fe1 C10 C6 69.87(17) yes
Fe1 C10 C9 70.71(18) yes
C6 C10 C9 107.9(3) yes
Fe1 C10 C11 126.7(2) yes
C6 C10 C11 125.3(3) yes
C9 C10 C11 126.8(3) yes
C10 C11 H111 108.0 no
C10 C11 H113 109.1 no
H111 C11 H113 111.2 no
C10 C11 H112 108.7 no
H111 C11 H112 109.2 no
H113 C11 H112 110.6 no
C9 C12 H122 109.9 no
C9 C12 H121 108.9 no
H122 C12 H121 110.7 no
C9 C12 H123 108.4 no
H122 C12 H123 110.1 no
H121 C12 H123 108.8 no
C8 C13 H133 107.1 no
C8 C13 H131 110.1 no
H133 C13 H131 110.0 no
C8 C13 H132 109.2 no
H133 C13 H132 109.3 no
H131 C13 H132 111.1 no
C7 C14 H141 109.4 no
C7 C14 H142 108.4 no
H141 C14 H142 109.6 no
C7 C14 H143 110.8 no
H141 C14 H143 109.0 no
H142 C14 H143 109.6 no
C6 C15 H153 110.3 no
C6 C15 H151 111.4 no
H153 C15 H151 109.2 no
C6 C15 H152 109.0 no
H153 C15 H152 108.4 no
H151 C15 H152 108.4 no
Fe1 B16 Cl17 116.22(18) yes
Fe1 B16 N18 132.6(2) yes
Cl17 B16 N18 110.8(2) yes
B16 N18 C19 123.8(2) yes
B16 N18 C34 123.5(2) yes
C19 N18 C34 112.7(2) yes
N18 C19 C20 119.2(3) yes
N18 C19 C33 116.0(3) yes
C20 C19 C33 124.8(3) yes
C19 C20 C21 127.9(3) yes
C19 C20 H201 116.8 no
C21 C20 H201 115.3 no
C20 C21 N22 120.8(3) yes
C20 C21 C32 114.5(3) yes
N22 C21 C32 124.7(3) yes
C21 N22 C23 120.0(3) yes
N22 C23 C24 119.5(3) yes
N22 C23 C30 120.0(3) yes
C24 C23 C30 120.2(3) yes
C23 C24 C25 120.5(3) yes
C23 C24 C26 119.2(3) yes
C25 C24 C26 120.3(3) yes
C24 C25 H251 109.9 no
C24 C25 H253 107.2 no
H251 C25 H253 109.7 no
C24 C25 H252 108.7 no
H251 C25 H252 111.1 no
H253 C25 H252 110.2 no
C24 C26 C27 121.7(3) yes
C24 C26 H261 119.8 no
C27 C26 H261 118.5 no
C26 C27 C28 119.5(3) yes
C26 C27 C29 118.3(3) yes
C28 C27 C29 122.2(3) yes
C27 C28 H281 108.1 no
C27 C28 H282 109.8 no
H281 C28 H282 109.8 no
C27 C28 H283 109.4 no
H281 C28 H283 110.8 no
H282 C28 H283 108.9 no
C27 C29 C30 122.2(3) yes
C27 C29 H291 120.2 no
C30 C29 H291 117.7 no
C23 C30 C29 118.3(3) yes
C23 C30 C31 120.6(3) yes
C29 C30 C31 121.1(3) yes
C30 C31 H312 110.5 no
C30 C31 H313 108.2 no
H312 C31 H313 109.1 no
C30 C31 H311 109.3 no
H312 C31 H311 110.7 no
H313 C31 H311 109.0 no
C21 C32 H321 110.2 no
C21 C32 H323 109.1 no
H321 C32 H323 109.4 no
C21 C32 H322 109.3 no
H321 C32 H322 109.8 no
H323 C32 H322 108.9 no
C19 C33 H332 110.0 no
C19 C33 H331 110.6 no
H332 C33 H331 109.4 no
C19 C33 H333 109.6 no
H332 C33 H333 108.7 no
H331 C33 H333 108.5 no
N18 C34 C35 119.1(3) yes
N18 C34 C41 120.3(3) yes
C35 C34 C41 120.6(3) yes
C34 C35 C36 121.1(3) yes
C34 C35 C37 118.5(3) yes
C36 C35 C37 120.4(3) yes
C35 C36 H361 109.7 no
C35 C36 H363 109.4 no
H361 C36 H363 109.4 no
C35 C36 H362 110.1 no
H361 C36 H362 110.1 no
H363 C36 H362 108.1 no
C35 C37 C38 122.2(3) yes
C35 C37 H371 117.8 no
C38 C37 H371 119.9 no
C37 C38 C39 121.0(4) yes
C37 C38 C40 118.0(3) yes
C39 C38 C40 120.9(4) yes
C38 C39 H391 110.2 no
C38 C39 H392 109.7 no
H391 C39 H392 109.1 no
C38 C39 H393 110.4 no
H391 C39 H393 109.3 no
H392 C39 H393 108.1 no
C38 C40 C41 121.8(3) yes
C38 C40 H401 117.7 no
C41 C40 H401 120.5 no
C40 C41 C34 118.7(3) yes
C40 C41 C42 119.3(3) yes
C34 C41 C42 122.0(3) yes
C41 C42 H422 109.5 no
C41 C42 H421 107.9 no
H422 C42 H421 109.7 no
C41 C42 H423 109.9 no
H422 C42 H423 110.7 no
H421 C42 H423 109.0 no

loop_
_geom_bond_atom_site_label_1
_geom_bond_atom_site_label_2
_geom_bond_distance
_geom_bond_publ_flag
Fe1 C2 1.740(3) yes
Fe1 C4 1.750(3) yes
Fe1 C6 2.116(3) yes
Fe1 C7 2.133(3) yes
Fe1 C8 2.120(3) yes
Fe1 C9 2.124(3) yes
Fe1 C10 2.121(3) yes
Fe1 B16 2.021(4) yes
C2 O3 1.157(4) yes
C4 O5 1.154(4) yes
C6 C7 1.423(4) yes
C6 C10 1.444(4) yes
C6 C15 1.499(4) yes
C7 C8 1.433(4) yes
C7 C14 1.500(4) yes
C8 C9 1.439(4) yes
C8 C13 1.498(4) yes
C9 C10 1.408(4) yes
C9 C12 1.499(4) yes
C10 C11 1.504(5) yes
C11 H111 0.968 no
C11 H113 0.977 no
C11 H112 0.970 no
C12 H122 0.976 no
C12 H121 0.956 no
C12 H123 0.965 no
C13 H133 0.965 no
C13 H131 0.973 no
C13 H132 0.977 no
C14 H141 0.974 no
C14 H142 0.981 no
C14 H143 0.976 no
C15 H153 0.962 no
C15 H151 0.962 no
C15 H152 0.970 no
B16 Cl17 1.848(3) yes
B16 N18 1.423(4) yes
N18 C19 1.442(4) yes
N18 C34 1.456(4) yes
C19 C20 1.340(4) yes
C19 C33 1.500(4) yes
C20 C21 1.480(4) yes
C20 H201 0.957 no
C21 N22 1.280(4) yes
C21 C32 1.508(4) yes
N22 C23 1.423(4) yes
C23 C24 1.405(4) yes
C23 C30 1.401(5) yes
C24 C25 1.510(5) yes
C24 C26 1.390(4) yes
C25 H251 0.975 no
C25 H253 0.976 no
C25 H252 0.980 no
C26 C27 1.383(5) yes
C26 H261 0.969 no
C27 C28 1.509(5) yes
C27 C29 1.389(5) yes
C28 H281 0.979 no
C28 H282 0.974 no
C28 H283 0.989 no
C29 C30 1.399(4) yes
C29 H291 0.953 no
C30 C31 1.507(5) yes
C31 H312 0.976 no
C31 H313 0.974 no
C31 H311 0.977 no
C32 H321 0.971 no
C32 H323 0.965 no
C32 H322 0.965 no
C33 H332 0.972 no
C33 H331 0.959 no
C33 H333 0.978 no
C34 C35 1.401(4) yes
C34 C41 1.396(4) yes
C35 C36 1.500(5) yes
C35 C37 1.396(5) yes
C36 H361 0.979 no
C36 H363 0.975 no
C36 H362 0.969 no
C37 C38 1.384(5) yes
C37 H371 0.953 no
C38 C39 1.514(5) yes
C38 C40 1.388(5) yes
C39 H391 0.975 no
C39 H392 0.963 no
C39 H393 0.956 no
C40 C41 1.399(4) yes
C40 H401 0.953 no
C41 C42 1.510(5) yes
C42 H422 0.973 no
C42 H421 0.973 no
C42 H423 0.972 no
